data_7705120
loop_
_publ_author_name
'Houlihan, Joanna C. C.'
'Moratti, Stephen C.'
'Hanton, Lyall R.'

_publ_section_title
;
 Formation of a robust, double-walled LiMOF from an L-shaped
 di-substituted N-heterocyclic adamantane-based ligand.
;
_journal_issue 34
_journal_name_full 'Dalton transactions (Cambridge, England : 2003)'
_journal_page_first 12009
_journal_page_last 12017
_journal_paper_doi 10.1039/d0dt02437f
_journal_volume 49
_journal_year 2020
_chemical_formula_sum 'C24 H26 N2 O4'
_chemical_formula_weight 406.47
_space_group_crystal_system triclinic
_space_group_IT_number 2
_space_group_name_Hall '-P 1'
_space_group_name_H-M_alt 'P -1'
_atom_sites_solution_hydrogens geom
_audit_creation_method SHELXL-2018/3
_audit_update_record
;
2020-08-03 deposited with the CCDC.	2020-08-12 downloaded from the CCDC.
;
_cell_angle_alpha 83.350(4)
_cell_angle_beta 80.041(4)
_cell_angle_gamma 76.055(4)
_cell_formula_units_Z 2
_cell_length_a 6.2054(3)
_cell_length_b 10.1555(5)
_cell_length_c 16.7307(9)
_cell_measurement_reflns_used 6050
_cell_measurement_temperature 99.97(10)
_cell_measurement_theta_max 72.3250
_cell_measurement_theta_min 4.4720
_cell_volume 1004.82(9)
_computing_cell_refinement 'CrysAlisPro 1.171.39.46e (Rigaku OD, 2018)'
_computing_data_collection 'CrysAlisPro 1.171.39.46e (Rigaku OD, 2018)'
_computing_data_reduction 'CrysAlisPro 1.171.39.46e (Rigaku OD, 2018)'
_computing_molecular_graphics SHELXTL
_computing_publication_material SHELXTL
_computing_structure_refinement 'SHELXL-2018/3 (Sheldrick, 2018)'
_computing_structure_solution 'SHELXT 2014/5 (Sheldrick, 2014)'
_diffrn_ambient_temperature 99.97(10)
_diffrn_detector_area_resol_mean 5.1725
_diffrn_measured_fraction_theta_full 0.993
_diffrn_measured_fraction_theta_max 0.993
_diffrn_measurement_device_type 'SuperNova, Dual, Cu at home/near, Atlas'
_diffrn_measurement_method '\w scans'
_diffrn_radiation_type CuK\a
_diffrn_radiation_wavelength 1.54184
_diffrn_reflns_av_R_equivalents 0.0474
_diffrn_reflns_av_unetI/netI 0.0476
_diffrn_reflns_Laue_measured_fraction_full 0.993
_diffrn_reflns_Laue_measured_fraction_max 0.993
_diffrn_reflns_limit_h_max 7
_diffrn_reflns_limit_h_min -7
_diffrn_reflns_limit_k_max 11
_diffrn_reflns_limit_k_min -12
_diffrn_reflns_limit_l_max 20
_diffrn_reflns_limit_l_min -20
_diffrn_reflns_number 14973
_diffrn_reflns_point_group_measured_fraction_full 0.993
_diffrn_reflns_point_group_measured_fraction_max 0.993
_diffrn_reflns_theta_full 67.684
_diffrn_reflns_theta_max 67.999
_diffrn_reflns_theta_min 4.500
_diffrn_source 'micro-focus sealed X-ray tube'
_exptl_absorpt_coefficient_mu 0.744
_exptl_absorpt_correction_T_max 1.00000
_exptl_absorpt_correction_T_min 0.84307
_exptl_absorpt_correction_type multi-scan
_exptl_absorpt_process_details
;
CrysAlisPro 1.171.39.46e (Rigaku Oxford Diffraction, 2018)
Empirical absorption correction using spherical harmonics,
 implemented in SCALE3 ABSPACK scaling algorithm.
;
_exptl_crystal_colour colourless
_exptl_crystal_density_diffrn 1.343
_exptl_crystal_description plates
_exptl_crystal_F_000 432
_exptl_crystal_size_max 0.207
_exptl_crystal_size_mid 0.163
_exptl_crystal_size_min 0.103
_refine_diff_density_max 0.351
_refine_diff_density_min -0.339
_refine_diff_density_rms 0.059
_refine_ls_extinction_method none
_refine_ls_goodness_of_fit_ref 0.921
_refine_ls_hydrogen_treatment constr
_refine_ls_matrix_type full
_refine_ls_number_parameters 273
_refine_ls_number_reflns 3652
_refine_ls_number_restraints 0
_refine_ls_restrained_S_all 0.921
_refine_ls_R_factor_all 0.0876
_refine_ls_R_factor_gt 0.0596
_refine_ls_shift/su_max 0.000
_refine_ls_shift/su_mean 0.000
_refine_ls_structure_factor_coef Fsqd
_refine_ls_weighting_details 'w=1/[\s^2^(Fo^2^)+4.0721P] where P=(Fo^2^+2Fc^2^)/3'
_refine_ls_weighting_scheme calc
_refine_ls_wR_factor_gt 0.1275
_refine_ls_wR_factor_ref 0.1361
_reflns_Friedel_coverage 0.000
_reflns_number_gt 2918
_reflns_number_total 3652
_reflns_threshold_expression 'I > 2\s(I)'
_cod_data_source_file d0dt02437f2.cif
_cod_data_source_block Compound4
_cod_depositor_comments 'Adding full bibliography for 7705120--7705129.cif.'
_cod_original_cell_volume 1004.83(9)
_cod_database_code 7705120
_shelx_shelxl_version_number 2018/3
_shelx_space_group_comment
;
The symmetry employed for this shelxl refinement is uniquely defined
by the following loop, which should always be used as a source of
symmetry information in preference to the above space-group names.
They are only intended as comments.
;
_exptl_absorpt_special_details
;
Empirical correction (ABSPACK) includes:
- Absorption correction using spherical harmonics
- Frame scaling
;

loop_
_space_group_symop_operation_xyz
'x, y, z'
'-x, -y, -z'

loop_
_atom_site_label
_atom_site_type_symbol
_atom_site_fract_x
_atom_site_fract_y
_atom_site_fract_z
_atom_site_U_iso_or_equiv
_atom_site_adp_type
_atom_site_occupancy
_atom_site_site_symmetry_order
_atom_site_calc_flag
_atom_site_refinement_flags_posn
_atom_site_refinement_flags_adp
_atom_site_refinement_flags_occupancy
_atom_site_disorder_assembly
_atom_site_disorder_group
C1 C -0.2755(6) 0.9288(4) 1.1467(2) 0.0365(8) Uani 1 1 d . . . . .
H1A H -0.228902 0.877923 1.195171 0.055 Uiso 1 1 calc R U . . .
H1B H -0.431537 0.932440 1.146729 0.055 Uiso 1 1 calc R U . . .
H1C H -0.253514 1.019567 1.144928 0.055 Uiso 1 1 calc R U . . .
C2 C 0.0792(5) 0.8507(3) 1.06830(18) 0.0251(7) Uani 1 1 d . . . . .
C3 C 0.2027(5) 0.7729(3) 0.99740(17) 0.0232(6) Uani 1 1 d . . . . .
C4 C 0.4338(5) 0.7299(3) 0.98851(18) 0.0270(7) Uani 1 1 d . . . . .
H4 H 0.513403 0.750629 1.025805 0.032 Uiso 1 1 calc R U . . .
C5 C 0.5451(5) 0.6556(3) 0.92340(19) 0.0259(7) Uani 1 1 d . . . . .
H5 H 0.700283 0.624313 0.917258 0.031 Uiso 1 1 calc R U . . .
C6 C 0.4246(5) 0.6277(3) 0.86716(17) 0.0196(6) Uani 1 1 d . . . . .
C7 C 0.0942(5) 0.7414(3) 0.93849(19) 0.0283(7) Uani 1 1 d . . . . .
H7 H -0.061211 0.770863 0.943887 0.034 Uiso 1 1 calc R U . . .
C8 C 0.5350(5) 0.5538(3) 0.79147(17) 0.0173(6) Uani 1 1 d . . . . .
C9 C 0.4259(5) 0.4344(3) 0.78510(17) 0.0176(6) Uani 1 1 d . . . . .
H9A H 0.451961 0.367642 0.830803 0.021 Uiso 1 1 calc R U . . .
H9B H 0.265032 0.467849 0.787108 0.021 Uiso 1 1 calc R U . . .
C10 C 0.5256(5) 0.3675(3) 0.70521(17) 0.0184(6) Uani 1 1 d . . . . .
H10 H 0.454078 0.292623 0.701801 0.022 Uiso 1 1 calc R U . . .
C11 C 0.4860(4) 0.4716(3) 0.63214(16) 0.0163(6) Uani 1 1 d . . . . .
H11A H 0.326010 0.506099 0.632150 0.020 Uiso 1 1 calc R U . . .
H11B H 0.548830 0.428047 0.582019 0.020 Uiso 1 1 calc R U . . .
C12 C 0.5976(4) 0.5910(3) 0.63649(16) 0.0160(6) Uani 1 1 d . . . . .
C13 C 0.4936(4) 0.6571(3) 0.71725(16) 0.0161(6) Uani 1 1 d . . . . .
H13A H 0.333275 0.691272 0.717954 0.019 Uiso 1 1 calc R U . . .
H13B H 0.558896 0.733509 0.720773 0.019 Uiso 1 1 calc R U . . .
C14 C 0.7890(5) 0.4983(3) 0.78858(17) 0.0190(6) Uani 1 1 d . . . . .
H14A H 0.860411 0.572243 0.791776 0.023 Uiso 1 1 calc R U . . .
H14B H 0.817457 0.432988 0.834792 0.023 Uiso 1 1 calc R U . . .
C15 C 0.8882(5) 0.4297(3) 0.70942(17) 0.0180(6) Uani 1 1 d . . . . .
H15 H 1.050027 0.394140 0.708673 0.022 Uiso 1 1 calc R U . . .
C16 C 0.7785(5) 0.3116(3) 0.70345(18) 0.0200(6) Uani 1 1 d . . . . .
H16A H 0.842856 0.268455 0.653274 0.024 Uiso 1 1 calc R U . . .
H16B H 0.805653 0.244000 0.748723 0.024 Uiso 1 1 calc R U . . .
C17 C 0.8501(4) 0.5346(3) 0.63680(17) 0.0174(6) Uani 1 1 d . . . . .
H17A H 0.917113 0.492325 0.586550 0.021 Uiso 1 1 calc R U . . .
H17B H 0.921640 0.608399 0.640288 0.021 Uiso 1 1 calc R U . . .
C18 C 0.5453(4) 0.6969(3) 0.56614(16) 0.0154(6) Uani 1 1 d . . . . .
C19 C 0.7118(5) 0.7401(3) 0.50944(17) 0.0193(6) Uani 1 1 d . . . . .
H19 H 0.862305 0.707477 0.515041 0.023 Uiso 1 1 calc R U . . .
C20 C 0.6517(5) 0.8319(3) 0.44462(17) 0.0191(6) Uani 1 1 d . . . . .
H20 H 0.761194 0.860875 0.406052 0.023 Uiso 1 1 calc R U . . .
C21 C 0.4261(5) 0.8799(3) 0.43821(17) 0.0161(6) Uani 1 1 d . . . . .
C22 C 0.2700(5) 0.8354(3) 0.49893(17) 0.0176(6) Uani 1 1 d . . . . .
H22 H 0.118262 0.869941 0.496044 0.021 Uiso 1 1 calc R U . . .
C23 C 0.3600(5) 0.9709(3) 0.36585(17) 0.0175(6) Uani 1 1 d . . . . .
C24 C 0.0600(5) 1.0766(3) 0.29347(17) 0.0227(6) Uani 1 1 d . . . . .
H24A H 0.087994 1.166253 0.289343 0.034 Uiso 1 1 calc R U . . .
H24B H -0.098166 1.083189 0.296709 0.034 Uiso 1 1 calc R U . . .
H24C H 0.138987 1.030545 0.246350 0.034 Uiso 1 1 calc R U . . .
N1 N 0.3261(4) 0.7457(2) 0.56116(14) 0.0179(5) Uani 1 1 d . . . . .
N2 N 0.1998(4) 0.6714(3) 0.87449(16) 0.0266(6) Uani 1 1 d . . . . .
O1 O 0.4923(3) 1.0097(2) 0.31214(12) 0.0239(5) Uani 1 1 d . . . . .
O2 O 0.1375(3) 1.0006(2) 0.36608(12) 0.0199(4) Uani 1 1 d . . . . .
O3 O 0.1690(4) 0.8958(2) 1.11373(13) 0.0351(6) Uani 1 1 d . . . . .
O4 O -0.1426(4) 0.8629(3) 1.07551(13) 0.0345(6) Uani 1 1 d . . . . .

loop_
_atom_site_aniso_label
_atom_site_aniso_U_11
_atom_site_aniso_U_22
_atom_site_aniso_U_33
_atom_site_aniso_U_23
_atom_site_aniso_U_13
_atom_site_aniso_U_12
C1 0.038(2) 0.041(2) 0.0289(18) -0.0165(16) 0.0110(15) -0.0098(17)
C2 0.0303(17) 0.0224(16) 0.0208(15) -0.0027(12) -0.0015(13) -0.0035(14)
C3 0.0284(16) 0.0227(16) 0.0175(14) -0.0054(12) 0.0006(12) -0.0051(13)
C4 0.0308(17) 0.0303(17) 0.0216(15) -0.0092(13) -0.0072(13) -0.0042(15)
C5 0.0223(15) 0.0301(17) 0.0263(16) -0.0068(13) -0.0077(13) -0.0029(14)
C6 0.0206(15) 0.0205(15) 0.0184(14) -0.0024(11) -0.0030(12) -0.0054(12)
C7 0.0219(16) 0.0380(19) 0.0268(16) -0.0099(14) 0.0010(13) -0.0104(14)
C8 0.0163(14) 0.0192(14) 0.0182(14) -0.0041(11) -0.0046(11) -0.0047(12)
C9 0.0175(14) 0.0177(14) 0.0186(14) -0.0031(11) -0.0040(11) -0.0040(12)
C10 0.0176(14) 0.0173(14) 0.0225(14) -0.0026(11) -0.0062(12) -0.0055(12)
C11 0.0124(13) 0.0190(14) 0.0183(14) -0.0056(11) -0.0026(11) -0.0027(11)
C12 0.0120(13) 0.0190(14) 0.0176(13) -0.0037(11) -0.0022(11) -0.0036(11)
C13 0.0135(13) 0.0163(14) 0.0187(14) -0.0042(11) -0.0030(11) -0.0020(11)
C14 0.0176(14) 0.0179(14) 0.0231(14) -0.0016(12) -0.0087(12) -0.0030(12)
C15 0.0108(13) 0.0186(14) 0.0240(14) -0.0062(12) -0.0053(11) 0.0022(11)
C16 0.0188(15) 0.0191(15) 0.0222(14) -0.0046(12) -0.0045(12) -0.0019(12)
C17 0.0138(13) 0.0183(14) 0.0203(14) -0.0056(11) -0.0019(11) -0.0026(12)
C18 0.0148(13) 0.0145(14) 0.0177(13) -0.0071(11) -0.0017(11) -0.0023(11)
C19 0.0128(13) 0.0209(15) 0.0251(15) -0.0033(12) -0.0041(12) -0.0039(12)
C20 0.0172(14) 0.0185(14) 0.0210(14) -0.0047(12) 0.0019(11) -0.0050(12)
C21 0.0176(14) 0.0118(13) 0.0186(13) -0.0071(11) -0.0010(11) -0.0013(11)
C22 0.0138(13) 0.0189(14) 0.0204(14) -0.0046(11) -0.0038(11) -0.0018(12)
C23 0.0184(14) 0.0129(14) 0.0201(14) -0.0079(11) -0.0016(12) 0.0010(12)
C24 0.0239(15) 0.0216(15) 0.0205(14) -0.0014(12) -0.0059(12) 0.0005(13)
N1 0.0156(12) 0.0196(12) 0.0180(12) -0.0037(10) -0.0023(9) -0.0024(10)
N2 0.0215(13) 0.0348(15) 0.0259(14) -0.0123(12) -0.0007(11) -0.0086(12)
O1 0.0224(11) 0.0241(11) 0.0227(11) 0.0005(9) 0.0018(9) -0.0051(9)
O2 0.0172(10) 0.0190(10) 0.0212(10) -0.0015(8) -0.0030(8) 0.0004(8)
O3 0.0403(14) 0.0427(14) 0.0252(12) -0.0148(10) -0.0048(10) -0.0095(12)
O4 0.0314(13) 0.0461(15) 0.0265(12) -0.0192(11) 0.0075(10) -0.0102(11)

loop_
_atom_type_symbol
_atom_type_description
_atom_type_scat_dispersion_real
_atom_type_scat_dispersion_imag
_atom_type_scat_source
C C 0.0181 0.0091 'International Tables Vol C Tables 4.2.6.8 and 6.1.1.4'
H H 0.0000 0.0000 'International Tables Vol C Tables 4.2.6.8 and 6.1.1.4'
N N 0.0311 0.0180 'International Tables Vol C Tables 4.2.6.8 and 6.1.1.4'
O O 0.0492 0.0322 'International Tables Vol C Tables 4.2.6.8 and 6.1.1.4'

loop_
_geom_angle_atom_site_label_1
_geom_angle_atom_site_label_2
_geom_angle_atom_site_label_3
_geom_angle
_geom_angle_site_symmetry_1
_geom_angle_site_symmetry_3
_geom_angle_publ_flag
O4 C1 H1A 109.5 . . ?
O4 C1 H1B 109.5 . . ?
H1A C1 H1B 109.5 . . ?
O4 C1 H1C 109.5 . . ?
H1A C1 H1C 109.5 . . ?
H1B C1 H1C 109.5 . . ?
O3 C2 O4 124.2(3) . . ?
O3 C2 C3 124.0(3) . . ?
O4 C2 C3 111.8(3) . . ?
C4 C3 C7 117.6(3) . . ?
C4 C3 C2 119.8(3) . . ?
C7 C3 C2 122.6(3) . . ?
C5 C4 C3 119.1(3) . . ?
C5 C4 H4 120.5 . . ?
C3 C4 H4 120.5 . . ?
C4 C5 C6 119.9(3) . . ?
C4 C5 H5 120.1 . . ?
C6 C5 H5 120.1 . . ?
N2 C6 C5 121.4(3) . . ?
N2 C6 C8 115.3(2) . . ?
C5 C6 C8 123.2(3) . . ?
N2 C7 C3 124.0(3) . . ?
N2 C7 H7 118.0 . . ?
C3 C7 H7 118.0 . . ?
C6 C8 C14 113.3(2) . . ?
C6 C8 C13 107.1(2) . . ?
C14 C8 C13 108.8(2) . . ?
C6 C8 C9 110.6(2) . . ?
C14 C8 C9 108.6(2) . . ?
C13 C8 C9 108.3(2) . . ?
C10 C9 C8 110.2(2) . . ?
C10 C9 H9A 109.6 . . ?
C8 C9 H9A 109.6 . . ?
C10 C9 H9B 109.6 . . ?
C8 C9 H9B 109.6 . . ?
H9A C9 H9B 108.1 . . ?
C11 C10 C16 109.1(2) . . ?
C11 C10 C9 110.4(2) . . ?
C16 C10 C9 109.4(2) . . ?
C11 C10 H10 109.3 . . ?
C16 C10 H10 109.3 . . ?
C9 C10 H10 109.3 . . ?
C10 C11 C12 110.1(2) . . ?
C10 C11 H11A 109.6 . . ?
C12 C11 H11A 109.6 . . ?
C10 C11 H11B 109.6 . . ?
C12 C11 H11B 109.6 . . ?
H11A C11 H11B 108.2 . . ?
C18 C12 C17 113.2(2) . . ?
C18 C12 C13 108.5(2) . . ?
C17 C12 C13 108.9(2) . . ?
C18 C12 C11 109.2(2) . . ?
C17 C12 C11 108.9(2) . . ?
C13 C12 C11 107.9(2) . . ?
C12 C13 C8 111.3(2) . . ?
C12 C13 H13A 109.4 . . ?
C8 C13 H13A 109.4 . . ?
C12 C13 H13B 109.4 . . ?
C8 C13 H13B 109.4 . . ?
H13A C13 H13B 108.0 . . ?
C15 C14 C8 110.0(2) . . ?
C15 C14 H14A 109.7 . . ?
C8 C14 H14A 109.7 . . ?
C15 C14 H14B 109.7 . . ?
C8 C14 H14B 109.7 . . ?
H14A C14 H14B 108.2 . . ?
C14 C15 C17 109.4(2) . . ?
C14 C15 C16 110.5(2) . . ?
C17 C15 C16 109.9(2) . . ?
C14 C15 H15 109.0 . . ?
C17 C15 H15 109.0 . . ?
C16 C15 H15 109.0 . . ?
C10 C16 C15 108.8(2) . . ?
C10 C16 H16A 109.9 . . ?
C15 C16 H16A 109.9 . . ?
C10 C16 H16B 109.9 . . ?
C15 C16 H16B 109.9 . . ?
H16A C16 H16B 108.3 . . ?
C15 C17 C12 109.9(2) . . ?
C15 C17 H17A 109.7 . . ?
C12 C17 H17A 109.7 . . ?
C15 C17 H17B 109.7 . . ?
C12 C17 H17B 109.7 . . ?
H17A C17 H17B 108.2 . . ?
N1 C18 C19 121.5(3) . . ?
N1 C18 C12 115.6(2) . . ?
C19 C18 C12 122.8(2) . . ?
C20 C19 C18 119.6(3) . . ?
C20 C19 H19 120.2 . . ?
C18 C19 H19 120.2 . . ?
C21 C20 C19 119.0(3) . . ?
C21 C20 H20 120.5 . . ?
C19 C20 H20 120.5 . . ?
C20 C21 C22 117.8(3) . . ?
C20 C21 C23 119.5(3) . . ?
C22 C21 C23 122.7(2) . . ?
N1 C22 C21 123.7(3) . . ?
N1 C22 H22 118.2 . . ?
C21 C22 H22 118.2 . . ?
O1 C23 O2 124.1(3) . . ?
O1 C23 C21 123.8(3) . . ?
O2 C23 C21 112.1(2) . . ?
O2 C24 H24A 109.5 . . ?
O2 C24 H24B 109.5 . . ?
H24A C24 H24B 109.5 . . ?
O2 C24 H24C 109.5 . . ?
H24A C24 H24C 109.5 . . ?
H24B C24 H24C 109.5 . . ?
C22 N1 C18 118.3(2) . . ?
C7 N2 C6 117.9(3) . . ?
C23 O2 C24 115.8(2) . . ?
C2 O4 C1 115.5(3) . . ?

loop_
_geom_bond_atom_site_label_1
_geom_bond_atom_site_label_2
_geom_bond_distance
_geom_bond_site_symmetry_2
_geom_bond_publ_flag
C1 O4 1.457(4) . ?
C1 H1A 0.9600 . ?
C1 H1B 0.9600 . ?
C1 H1C 0.9600 . ?
C2 O3 1.203(4) . ?
C2 O4 1.338(4) . ?
C2 C3 1.493(4) . ?
C3 C4 1.382(4) . ?
C3 C7 1.390(4) . ?
C4 C5 1.383(4) . ?
C4 H4 0.9300 . ?
C5 C6 1.389(4) . ?
C5 H5 0.9300 . ?
C6 N2 1.347(4) . ?
C6 C8 1.520(4) . ?
C7 N2 1.338(4) . ?
C7 H7 0.9300 . ?
C8 C14 1.535(4) . ?
C8 C13 1.545(4) . ?
C8 C9 1.545(4) . ?
C9 C10 1.534(4) . ?
C9 H9A 0.9700 . ?
C9 H9B 0.9700 . ?
C10 C11 1.534(4) . ?
C10 C16 1.532(4) . ?
C10 H10 0.9800 . ?
C11 C12 1.548(4) . ?
C11 H11A 0.9700 . ?
C11 H11B 0.9700 . ?
C12 C18 1.523(4) . ?
C12 C17 1.534(4) . ?
C12 C13 1.547(4) . ?
C13 H13A 0.9700 . ?
C13 H13B 0.9700 . ?
C14 C15 1.531(4) . ?
C14 H14A 0.9700 . ?
C14 H14B 0.9700 . ?
C15 C17 1.532(4) . ?
C15 C16 1.535(4) . ?
C15 H15 0.9800 . ?
C16 H16A 0.9700 . ?
C16 H16B 0.9700 . ?
C17 H17A 0.9700 . ?
C17 H17B 0.9700 . ?
C18 N1 1.344(3) . ?
C18 C19 1.394(4) . ?
C19 C20 1.387(4) . ?
C19 H19 0.9300 . ?
C20 C21 1.386(4) . ?
C20 H20 0.9300 . ?
C21 C22 1.392(4) . ?
C21 C23 1.489(4) . ?
C22 N1 1.337(4) . ?
C22 H22 0.9300 . ?
C23 O1 1.206(3) . ?
C23 O2 1.340(3) . ?
C24 O2 1.452(3) . ?
C24 H24A 0.9600 . ?
C24 H24B 0.9600 . ?
C24 H24C 0.9600 . ?
